data_4502127
loop_
_publ_author_name
'Ge, Ying-Ying'
'Li, Guo-Bi'
'Fang, Hua-Cai'
'Zhan, Xu-Lin'
'Gu, Zhi-Gang'
'Chen, Jin-Hao'
'Sun, Feng'
'Cai, Yue-Peng'
'Thallapally, Praveen K.'

_publ_section_title
;
 Auxiliary Ligand-Dependent Assembly of Several Ni/Ni&#x2212;Cd Compounds
 with N2O2Donor Tetradentate Symmetrical Schiff Base Ligand
;
_journal_issue 11
_journal_name_full 'Crystal Growth &amp; Design'
_journal_page_first 4987
_journal_paper_doi 10.1021/cg101082t
_journal_volume 10
_journal_year 2010
_chemical_formula_moiety 'C14 H26 Cl N5 O7'
_chemical_formula_sum 'C14 H26 Cl N5 O7'
_chemical_formula_weight 411.85
_chemical_name_systematic
; 
 ? 
;
_space_group_IT_number 1
_symmetry_cell_setting triclinic
_symmetry_space_group_name_Hall 'P 1'
_symmetry_space_group_name_H-M 'P 1'
_atom_sites_solution_hydrogens geom
_atom_sites_solution_primary direct
_atom_sites_solution_secondary difmap
_audit_creation_method SHELXL-97
_cell_angle_alpha 68.722(6)
_cell_angle_beta 79.451(6)
_cell_angle_gamma 81.852(7)
_cell_formula_units_Z 1
_cell_length_a 7.2403(6)
_cell_length_b 8.5435(8)
_cell_length_c 8.9865(7)
_cell_measurement_reflns_used 2138
_cell_measurement_temperature 298(2)
_cell_measurement_theta_max 22.31
_cell_measurement_theta_min 1.92
_cell_volume 507.51(8)
_computing_cell_refinement 'Bruker SMART'
_computing_data_collection 'Bruker SMART'
_computing_data_reduction 'Bruker SAINT'
_computing_molecular_graphics 'Bruker SHELXTL'
_computing_publication_material 'Bruker SHELXTL'
_computing_structure_refinement 'SHELXL-97 (Sheldrick, 1997)'
_computing_structure_solution 'SHELXS-97 (Sheldrick, 1990)'
_diffrn_ambient_temperature 298(2)
_diffrn_measured_fraction_theta_full 0.983
_diffrn_measured_fraction_theta_max 0.983
_diffrn_measurement_device_type 'CCD area detector'
_diffrn_measurement_method 'phi and omega scans'
_diffrn_radiation_monochromator graphite
_diffrn_radiation_source 'fine-focus sealed tube'
_diffrn_radiation_type MoK\a
_diffrn_radiation_wavelength 0.71073
_diffrn_reflns_av_R_equivalents 0.0234
_diffrn_reflns_av_sigmaI/netI 0.0456
_diffrn_reflns_limit_h_max 8
_diffrn_reflns_limit_h_min -8
_diffrn_reflns_limit_k_max 10
_diffrn_reflns_limit_k_min -9
_diffrn_reflns_limit_l_max 10
_diffrn_reflns_limit_l_min -9
_diffrn_reflns_number 3872
_diffrn_reflns_theta_full 25.25
_diffrn_reflns_theta_max 25.25
_diffrn_reflns_theta_min 2.57
_exptl_absorpt_coefficient_mu 0.233
_exptl_absorpt_correction_T_max 0.9506
_exptl_absorpt_correction_T_min 0.7217
_exptl_absorpt_correction_type multi-scan
_exptl_absorpt_process_details 'SADABS (Sheldrick, 1996)'
_exptl_crystal_colour 'pale yellow'
_exptl_crystal_density_diffrn 1.348
_exptl_crystal_density_method 'not measured'
_exptl_crystal_description block
_exptl_crystal_F_000 218
_exptl_crystal_size_max 0.25
_exptl_crystal_size_mid 0.17
_exptl_crystal_size_min 0.11
_refine_diff_density_max 0.313
_refine_diff_density_min -0.194
_refine_diff_density_rms 0.047
_refine_ls_abs_structure_details 'Flack H D (1983), Acta Cryst. A39, 876-881'
_refine_ls_abs_structure_Flack 0.17(11)
_refine_ls_extinction_method none
_refine_ls_goodness_of_fit_ref 1.049
_refine_ls_hydrogen_treatment constr
_refine_ls_matrix_type full
_refine_ls_number_parameters 248
_refine_ls_number_reflns 2806
_refine_ls_number_restraints 3
_refine_ls_restrained_S_all 1.048
_refine_ls_R_factor_all 0.0837
_refine_ls_R_factor_gt 0.0572
_refine_ls_shift/su_max 0.000
_refine_ls_shift/su_mean 0.000
_refine_ls_structure_factor_coef Fsqd
_refine_ls_weighting_details 'calc w=1/[\s^2^(Fo^2^)+(0.0917P)^2^+0.0607P] where P=(Fo^2^+2Fc^2^)/3'
_refine_ls_weighting_scheme calc
_refine_ls_wR_factor_gt 0.1484
_refine_ls_wR_factor_ref 0.1689
_reflns_number_gt 1945
_reflns_number_total 2806
_reflns_threshold_expression >2sigma(I)
_cod_data_source_file cg101082t_si_005.cif
_cod_data_source_block c
_cod_original_cell_volume 507.51(7)
_cod_original_sg_symbol_H-M P1
_cod_database_code 4502127

loop_
_symmetry_equiv_pos_as_xyz
'x, y, z'

loop_
_atom_site_label
_atom_site_type_symbol
_atom_site_fract_x
_atom_site_fract_y
_atom_site_fract_z
_atom_site_U_iso_or_equiv
_atom_site_adp_type
_atom_site_occupancy
_atom_site_symmetry_multiplicity
_atom_site_calc_flag
_atom_site_refinement_flags
Cl1 Cl 0.74554(18) 0.5337(2) 0.00214(17) 0.0918(6) Uani 1 1 d .
O1 O 0.5499(5) 1.0664(5) 0.5153(5) 0.0893(12) Uani 1 1 d .
O2 O 0.7790(6) 0.9314(6) 0.4092(6) 0.1034(14) Uani 1 1 d .
O3 O 0.8153(7) 1.0025(8) 0.6066(7) 0.1240(19) Uani 1 1 d .
O4 O 0.8721(9) 0.6285(10) 0.0251(9) 0.155(2) Uani 1 1 d .
O5 O 0.5621(8) 0.6076(11) -0.0018(9) 0.168(3) Uani 1 1 d .
O6 O 0.7420(13) 0.3778(11) 0.1407(9) 0.184(3) Uani 1 1 d .
O7 O 0.8080(7) 0.4853(7) -0.1362(6) 0.1113(16) Uani 1 1 d .
N1 N 0.4606(6) 0.0677(6) 0.1964(6) 0.0808(14) Uani 1 1 d .
H1 H 0.5012 0.0687 0.2802 0.097 Uiso 1 1 calc R
N2 N 0.4686(6) 0.0949(6) -0.1568(6) 0.0784(12) Uani 1 1 d .
H2 H 0.4947 0.0720 -0.2443 0.094 Uiso 1 1 calc R
N3 N 0.1372(6) 0.7472(6) 0.5013(6) 0.0822(13) Uani 1 1 d .
H3 H 0.0252 0.7896 0.4826 0.099 Uiso 1 1 calc R
N4 N 0.4741(7) 0.5627(7) 0.6779(6) 0.0926(17) Uani 1 1 d .
H4 H 0.5609 0.5453 0.7372 0.111 Uiso 1 1 calc R
N5 N 0.7178(6) 0.9992(6) 0.5115(6) 0.0695(14) Uani 1 1 d .
C1 C 0.1909(9) 0.2197(8) 0.2859(8) 0.0895(18) Uani 1 1 d .
H1A H 0.1110 0.1371 0.3621 0.134 Uiso 1 1 calc R
H1B H 0.1150 0.3199 0.2342 0.134 Uiso 1 1 calc R
H1C H 0.2770 0.2463 0.3411 0.134 Uiso 1 1 calc R
C2 C 0.2977(7) 0.1520(6) 0.1638(6) 0.0651(13) Uani 1 1 d .
C3 C 0.2201(7) 0.1746(6) 0.0248(6) 0.0683(13) Uani 1 1 d .
H3A H 0.0953 0.2196 0.0279 0.082 Uiso 1 1 calc R
C4 C 0.2911(7) 0.1438(6) -0.1138(6) 0.0656(12) Uani 1 1 d .
C5 C 0.1615(8) 0.1674(9) -0.2364(8) 0.0903(17) Uani 1 1 d .
H5A H 0.2318 0.2024 -0.3429 0.135 Uiso 1 1 calc R
H5B H 0.0614 0.2520 -0.2288 0.135 Uiso 1 1 calc R
H5C H 0.1093 0.0629 -0.2151 0.135 Uiso 1 1 calc R
C6 C 0.6204(8) 0.0774(9) -0.0670(8) 0.0931(18) Uani 1 1 d .
H6A H 0.6456 0.1883 -0.0732 0.112 Uiso 1 1 calc R
H6B H 0.7333 0.0289 -0.1164 0.112 Uiso 1 1 calc R
C7 C 0.5797(9) -0.0283(9) 0.1025(8) 0.096(2) Uani 1 1 d .
H7A H 0.6969 -0.0708 0.1466 0.115 Uiso 1 1 calc R
H7B H 0.5157 -0.1241 0.1107 0.115 Uiso 1 1 calc R
C8 C 0.1480(8) 0.6970(8) 0.2558(7) 0.0789(15) Uani 1 1 d .
H8A H 0.0929 0.5957 0.2706 0.118 Uiso 1 1 calc R
H8B H 0.2436 0.7205 0.1629 0.118 Uiso 1 1 calc R
H8C H 0.0522 0.7892 0.2400 0.118 Uiso 1 1 calc R
C9 C 0.2353(7) 0.6745(6) 0.4037(6) 0.0612(12) Uani 1 1 d .
C10 C 0.4094(6) 0.5861(6) 0.4189(6) 0.0656(13) Uani 1 1 d .
H10 H 0.4603 0.5491 0.3334 0.079 Uiso 1 1 calc R
C11 C 0.5232(6) 0.5421(6) 0.5406(6) 0.0652(13) Uani 1 1 d .
C12 C 0.7169(7) 0.4599(8) 0.5113(8) 0.0848(16) Uani 1 1 d .
H12A H 0.8001 0.4877 0.5681 0.127 Uiso 1 1 calc R
H12B H 0.7626 0.4995 0.3978 0.127 Uiso 1 1 calc R
H12C H 0.7118 0.3399 0.5491 0.127 Uiso 1 1 calc R
C13 C 0.2840(11) 0.6130(12) 0.7417(9) 0.117(3) Uani 1 1 d .
H13A H 0.2043 0.5227 0.7639 0.141 Uiso 1 1 calc R
H13B H 0.2882 0.6273 0.8433 0.141 Uiso 1 1 calc R
C14 C 0.2015(12) 0.7624(12) 0.6387(10) 0.124(3) Uani 1 1 d .
H14A H 0.2926 0.8465 0.5992 0.149 Uiso 1 1 calc R
H14B H 0.0949 0.8034 0.7011 0.149 Uiso 1 1 calc R

loop_
_atom_site_aniso_label
_atom_site_aniso_U_11
_atom_site_aniso_U_22
_atom_site_aniso_U_33
_atom_site_aniso_U_23
_atom_site_aniso_U_13
_atom_site_aniso_U_12
Cl1 0.0741(9) 0.1335(14) 0.0910(11) -0.0717(11) -0.0228(7) 0.0202(8)
O1 0.063(2) 0.125(3) 0.094(3) -0.062(2) -0.0157(19) 0.020(2)
O2 0.089(3) 0.144(4) 0.106(3) -0.084(3) -0.032(2) 0.030(3)
O3 0.102(3) 0.187(5) 0.109(4) -0.090(4) -0.044(3) 0.046(3)
O4 0.140(5) 0.213(6) 0.176(6) -0.132(5) -0.050(4) -0.010(4)
O5 0.092(4) 0.285(9) 0.186(6) -0.167(6) -0.054(4) 0.071(4)
O6 0.217(8) 0.193(7) 0.124(5) -0.038(5) -0.027(5) 0.001(6)
O7 0.097(3) 0.164(4) 0.107(3) -0.098(3) -0.021(3) 0.025(3)
N1 0.075(3) 0.110(3) 0.063(2) -0.040(2) -0.008(2) 0.003(3)
N2 0.070(3) 0.107(3) 0.075(3) -0.052(3) -0.013(2) -0.001(2)
N3 0.064(2) 0.109(3) 0.085(3) -0.048(3) -0.024(2) 0.014(2)
N4 0.075(3) 0.133(4) 0.075(3) -0.050(3) -0.028(2) 0.034(3)
N5 0.055(3) 0.093(4) 0.065(3) -0.042(3) -0.012(2) 0.023(2)
C1 0.097(4) 0.096(4) 0.087(4) -0.052(3) -0.009(3) 0.007(3)
C2 0.062(3) 0.068(3) 0.072(3) -0.034(3) -0.005(2) -0.005(2)
C3 0.062(3) 0.072(3) 0.073(3) -0.033(3) -0.007(2) 0.003(2)
C4 0.061(3) 0.076(3) 0.070(3) -0.038(3) -0.004(2) -0.009(2)
C5 0.077(3) 0.122(5) 0.094(4) -0.061(4) -0.030(3) 0.003(3)
C6 0.073(4) 0.129(5) 0.091(5) -0.059(4) -0.003(3) -0.006(3)
C7 0.075(4) 0.120(5) 0.098(5) -0.053(4) -0.013(3) 0.021(3)
C8 0.076(3) 0.093(4) 0.078(3) -0.035(3) -0.029(3) -0.005(3)
C9 0.065(3) 0.061(3) 0.061(3) -0.020(2) -0.012(2) -0.014(2)
C10 0.056(3) 0.072(3) 0.069(3) -0.029(3) -0.007(2) 0.004(2)
C11 0.051(3) 0.077(3) 0.071(3) -0.033(3) -0.004(2) -0.004(2)
C12 0.060(3) 0.099(4) 0.099(4) -0.042(3) -0.017(3) 0.010(3)
C13 0.099(5) 0.173(8) 0.096(5) -0.077(5) -0.031(4) 0.042(5)
C14 0.109(5) 0.172(7) 0.121(6) -0.098(6) -0.038(5) 0.046(5)

loop_
_atom_type_symbol
_atom_type_description
_atom_type_scat_dispersion_real
_atom_type_scat_dispersion_imag
_atom_type_scat_source
C C 0.0033 0.0016 'International Tables Vol C Tables 4.2.6.8 and 6.1.1.4'
H H 0.0000 0.0000 'International Tables Vol C Tables 4.2.6.8 and 6.1.1.4'
N N 0.0061 0.0033 'International Tables Vol C Tables 4.2.6.8 and 6.1.1.4'
O O 0.0106 0.0060 'International Tables Vol C Tables 4.2.6.8 and 6.1.1.4'
Cl Cl 0.1484 0.1585 'International Tables Vol C Tables 4.2.6.8 and 6.1.1.4'

loop_
_geom_angle_atom_site_label_1
_geom_angle_atom_site_label_2
_geom_angle_atom_site_label_3
_geom_angle
O5 Cl1 O4 114.6(5)
O5 Cl1 O7 110.1(3)
O4 Cl1 O7 112.7(4)
O5 Cl1 O6 107.3(5)
O4 Cl1 O6 105.7(5)
O7 Cl1 O6 105.9(4)
C2 N1 C7 125.9(5)
C2 N1 H1 117.1
C7 N1 H1 117.1
C4 N2 C6 124.5(5)
C4 N2 H2 117.7
C6 N2 H2 117.7
C9 N3 C14 125.4(5)
C9 N3 H3 117.3
C14 N3 H3 117.3
C11 N4 C13 125.7(5)
C11 N4 H4 117.1
C13 N4 H4 117.1
O3 N5 O2 121.3(5)
O3 N5 O1 119.9(5)
O2 N5 O1 118.8(5)
C2 C1 H1A 109.5
C2 C1 H1B 109.5
H1A C1 H1B 109.5
C2 C1 H1C 109.5
H1A C1 H1C 109.5
H1B C1 H1C 109.5
N1 C2 C3 124.0(5)
N1 C2 C1 116.5(5)
C3 C2 C1 119.5(5)
C4 C3 C2 132.7(5)
C4 C3 H3A 113.6
C2 C3 H3A 113.6
N2 C4 C3 126.4(5)
N2 C4 C5 114.3(5)
C3 C4 C5 119.3(5)
C4 C5 H5A 109.5
C4 C5 H5B 109.5
H5A C5 H5B 109.5
C4 C5 H5C 109.5
H5A C5 H5C 109.5
H5B C5 H5C 109.5
N2 C6 C7 112.9(5)
N2 C6 H6A 109.0
C7 C6 H6A 109.0
N2 C6 H6B 109.0
C7 C6 H6B 109.0
H6A C6 H6B 107.8
C6 C7 N1 110.9(6)
C6 C7 H7A 109.5
N1 C7 H7A 109.5
C6 C7 H7B 109.5
N1 C7 H7B 109.5
H7A C7 H7B 108.1
C9 C8 H8A 109.5
C9 C8 H8B 109.5
H8A C8 H8B 109.5
C9 C8 H8C 109.5
H8A C8 H8C 109.5
H8B C8 H8C 109.5
N3 C9 C10 127.0(5)
N3 C9 C8 115.2(5)
C10 C9 C8 117.7(5)
C9 C10 C11 131.2(5)
C9 C10 H10 114.4
C11 C10 H10 114.4
N4 C11 C10 125.5(4)
N4 C11 C12 116.9(5)
C10 C11 C12 117.6(5)
C11 C12 H12A 109.5
C11 C12 H12B 109.5
H12A C12 H12B 109.5
C11 C12 H12C 109.5
H12A C12 H12C 109.5
H12B C12 H12C 109.5
C14 C13 N4 114.4(7)
C14 C13 H13A 108.7
N4 C13 H13A 108.7
C14 C13 H13B 108.7
N4 C13 H13B 108.7
H13A C13 H13B 107.6
C13 C14 N3 115.3(7)
C13 C14 H14A 108.5
N3 C14 H14A 108.5
C13 C14 H14B 108.5
N3 C14 H14B 108.5
H14A C14 H14B 107.5

loop_
_geom_bond_atom_site_label_1
_geom_bond_atom_site_label_2
_geom_bond_distance
Cl1 O5 1.388(5)
Cl1 O4 1.393(6)
Cl1 O7 1.426(4)
Cl1 O6 1.456(8)
O1 N5 1.269(5)
O2 N5 1.242(6)
O3 N5 1.214(7)
N1 C2 1.315(7)
N1 C7 1.471(8)
N1 H1 0.8600
N2 C4 1.326(6)
N2 C6 1.440(8)
N2 H2 0.8600
N3 C9 1.304(6)
N3 C14 1.450(8)
N3 H3 0.8600
N4 C11 1.288(7)
N4 C13 1.459(8)
N4 H4 0.8600
C1 C2 1.469(7)
C1 H1A 0.9600
C1 H1B 0.9600
C1 H1C 0.9600
C2 C3 1.402(7)
C3 C4 1.360(7)
C3 H3A 0.9300
C4 C5 1.516(8)
C5 H5A 0.9600
C5 H5B 0.9600
C5 H5C 0.9600
C6 C7 1.461(9)
C6 H6A 0.9700
C6 H6B 0.9700
C7 H7A 0.9700
C7 H7B 0.9700
C8 C9 1.513(7)
C8 H8A 0.9600
C8 H8B 0.9600
C8 H8C 0.9600
C9 C10 1.378(6)
C10 C11 1.400(7)
C10 H10 0.9300
C11 C12 1.500(6)
C12 H12A 0.9600
C12 H12B 0.9600
C12 H12C 0.9600
C13 C14 1.404(11)
C13 H13A 0.9700
C13 H13B 0.9700
C14 H14A 0.9700
C14 H14B 0.9700

loop_
_geom_hbond_atom_site_label_D
_geom_hbond_atom_site_label_H
_geom_hbond_atom_site_label_A
_geom_hbond_distance_DH
_geom_hbond_distance_HA
_geom_hbond_distance_DA
_geom_hbond_angle_DHA
_geom_hbond_site_symmetry_A
N4 H4 O5 0.86 2.59 3.221(8) 131.3 1_556
N4 H4 O7 0.86 2.20 3.050(6) 171.7 1_556
N3 H3 N5 0.86 2.69 3.472(7) 152.2 1_455
N3 H3 O3 0.86 2.63 3.215(7) 126.1 1_455
N3 H3 O2 0.86 2.08 2.928(6) 169.4 1_455
N2 H2 N5 0.86 2.69 3.492(7) 156.4 1_544
N2 H2 O3 0.86 2.57 3.186(6) 129.8 1_544
N2 H2 O1 0.86 2.14 2.989(6) 168.9 1_544
N1 H1 N5 0.86 2.68 3.500(7) 160.5 1_545
N1 H1 O2 0.86 2.44 3.093(7) 132.9 1_545
N1 H1 O1 0.86 2.20 3.047(6) 169.3 1_545

loop_
_geom_torsion_atom_site_label_1
_geom_torsion_atom_site_label_2
_geom_torsion_atom_site_label_3
_geom_torsion_atom_site_label_4
_geom_torsion
C7 N1 C2 C3 -5.6(8)
C7 N1 C2 C1 172.0(6)
N1 C2 C3 C4 -10.7(9)
C1 C2 C3 C4 171.7(5)
C6 N2 C4 C3 -4.6(8)
C6 N2 C4 C5 174.7(6)
C2 C3 C4 N2 -6.6(9)
C2 C3 C4 C5 174.1(6)
C4 N2 C6 C7 52.7(8)
N2 C6 C7 N1 -80.5(7)
C2 N1 C7 C6 54.3(8)
C14 N3 C9 C10 6.2(10)
C14 N3 C9 C8 -171.5(7)
N3 C9 C10 C11 3.6(9)
C8 C9 C10 C11 -178.7(5)
C13 N4 C11 C10 9.2(10)
C13 N4 C11 C12 -169.1(6)
C9 C10 C11 N4 8.2(9)
C9 C10 C11 C12 -173.6(5)
C11 N4 C13 C14 -54.2(11)
N4 C13 C14 N3 74.8(10)
C9 N3 C14 C13 -48.3(11)
